data_7059163
loop_
_publ_author_name
'Lu, Jingjing'
'Li, Xiao-Lei'
'Jin, Chaoyi'
'Yu, Yang'
'Tang, Jinkui'

_publ_section_title
;
 Dysprosium-based linear helicate clusters: syntheses, structures, and
 magnetism
;
_journal_issue 3
_journal_name_full 'New Journal of Chemistry'
_journal_page_first 994
_journal_page_last 1000
_journal_paper_doi 10.1039/C9NJ05192A
_journal_volume 44
_journal_year 2020
_chemical_formula_moiety 'C138 H186 Dy10 N50 Na2 O82'
_chemical_formula_sum 'C138 H186 Dy10 N50 Na2 O82'
_chemical_formula_weight 5528.34
_space_group_crystal_system triclinic
_space_group_IT_number 2
_space_group_name_Hall '-P 1'
_space_group_name_H-M_alt 'P -1'
_atom_sites_solution_hydrogens mixed
_audit_creation_method SHELXL-2014/7
_audit_update_record
;
2019-05-30 deposited with the CCDC.	2019-12-12 downloaded from the CCDC.
;
_cell_angle_alpha 95.755(2)
_cell_angle_beta 101.601(2)
_cell_angle_gamma 113.605(2)
_cell_formula_units_Z 1
_cell_length_a 16.2426(18)
_cell_length_b 16.2562(17)
_cell_length_c 22.592(2)
_cell_measurement_reflns_used 9928
_cell_measurement_temperature 153(2)
_cell_measurement_theta_max 24.77
_cell_measurement_theta_min 2.57
_cell_volume 5244.7(9)
_computing_cell_refinement 'Bruker SAINT'
_computing_data_collection 'Bruker APEX2'
_computing_data_reduction 'Bruker SAINT'
_computing_molecular_graphics 'Bruker SHELXTL'
_computing_publication_material 'Bruker SHELXTL'
_computing_structure_refinement 'SHELXL-2014/7 (Sheldrick, 2014)'
_computing_structure_solution 'SHELXS-97 (Sheldrick 2008)'
_diffrn_ambient_temperature 153(2)
_diffrn_measured_fraction_theta_full 0.988
_diffrn_measured_fraction_theta_max 0.988
_diffrn_measurement_device_type 'Bruker APEX-II CCD'
_diffrn_measurement_method '\f and \w scans'
_diffrn_radiation_type MoK\a
_diffrn_radiation_wavelength 0.71073
_diffrn_reflns_av_R_equivalents 0.0464
_diffrn_reflns_av_unetI/netI 0.0858
_diffrn_reflns_Laue_measured_fraction_full 0.988
_diffrn_reflns_Laue_measured_fraction_max 0.988
_diffrn_reflns_limit_h_max 19
_diffrn_reflns_limit_h_min -16
_diffrn_reflns_limit_k_max 19
_diffrn_reflns_limit_k_min -18
_diffrn_reflns_limit_l_max 26
_diffrn_reflns_limit_l_min -26
_diffrn_reflns_number 29093
_diffrn_reflns_point_group_measured_fraction_full 0.988
_diffrn_reflns_point_group_measured_fraction_max 0.988
_diffrn_reflns_theta_full 24.798
_diffrn_reflns_theta_max 24.798
_diffrn_reflns_theta_min 1.501
_exptl_absorpt_coefficient_mu 3.615
_exptl_absorpt_correction_T_max 0.492
_exptl_absorpt_correction_T_min 0.376
_exptl_absorpt_correction_type multi-scan
_exptl_absorpt_process_details (sadabs;bruker,2000)
_exptl_crystal_colour Red
_exptl_crystal_density_diffrn 1.750
_exptl_crystal_description Block
_exptl_crystal_F_000 2702
_exptl_crystal_size_max 0.27
_exptl_crystal_size_mid 0.23
_exptl_crystal_size_min 0.20
_refine_diff_density_max 5.793
_refine_diff_density_min -2.044
_refine_diff_density_rms 0.271
_refine_ls_extinction_method none
_refine_ls_goodness_of_fit_ref 1.033
_refine_ls_hydrogen_treatment mixed
_refine_ls_matrix_type full
_refine_ls_number_parameters 1296
_refine_ls_number_reflns 17803
_refine_ls_number_restraints 1150
_refine_ls_restrained_S_all 1.023
_refine_ls_R_factor_all 0.0949
_refine_ls_R_factor_gt 0.0624
_refine_ls_shift/su_max 0.012
_refine_ls_shift/su_mean 0.000
_refine_ls_structure_factor_coef Fsqd
_refine_ls_weighting_details 'w=1/[\s^2^(Fo^2^)+(0.1082P)^2^+57.6998P] where P=(Fo^2^+2Fc^2^)/3'
_refine_ls_weighting_scheme calc
_refine_ls_wR_factor_gt 0.1716
_refine_ls_wR_factor_ref 0.2005
_reflns_Friedel_coverage 0.000
_reflns_number_gt 12598
_reflns_number_total 17803
_reflns_threshold_expression 'I > 2\s(I)'
_cod_data_source_file c9nj05192a2.cif
_cod_data_source_block Dy10Na2
_cod_depositor_comments
;Adding full bibliography for 7059162--7059164.cif.

 Adding full bibliography for 7059162--7059164.cif.
;
_cod_original_cell_volume 5244.7(10)
_cod_database_code 7059163
_shelx_shelxl_version_number 2014/7
_shelx_space_group_comment
;
The symmetry employed for this shelxl refinement is uniquely defined
by the following loop, which should always be used as a source of
symmetry information in preference to the above space-group names.
They are only intended as comments.
;

loop_
_space_group_symop_operation_xyz
'x, y, z'
'-x, -y, -z'

loop_
_atom_site_label
_atom_site_type_symbol
_atom_site_fract_x
_atom_site_fract_y
_atom_site_fract_z
_atom_site_U_iso_or_equiv
_atom_site_adp_type
_atom_site_occupancy
_atom_site_site_symmetry_order
_atom_site_calc_flag
_atom_site_refinement_flags_posn
_atom_site_refinement_flags_adp
C1 C 0.5155(10) 0.3041(10) 0.5559(6) 0.0320(15) Uani 1 1 d . U
C2 C 0.7488(9) 0.7532(9) 0.6401(6) 0.0234(17) Uani 1 1 d . U
C3 C 0.7059(9) 0.3641(9) 0.4199(6) 0.0274(15) Uani 1 1 d . U
C4 C 0.7129(13) 0.7634(11) 0.8384(7) 0.0475(18) Uani 1 1 d . U
H4 H 0.7714 0.8128 0.8493 0.057 Uiso 1 1 calc R U
C5 C 0.4852(10) 0.2586(10) 0.6063(7) 0.0333(17) Uani 1 1 d . U
C6 C 0.3563(10) 0.1332(10) 0.7357(6) 0.0300(19) Uani 1 1 d . U
C7 C 0.8406(10) 1.0083(10) 0.4131(6) 0.030(2) Uani 1 1 d . U
H7 H 0.9026 1.0265 0.4129 0.036 Uiso 1 1 calc R U
C8 C 0.8219(9) 0.7963(9) 0.5451(6) 0.0230(17) Uani 1 1 d . U
C9 C 0.6991(10) 0.7232(9) 0.6865(6) 0.0263(18) Uani 1 1 d . U
C10 C 0.4115(10) 0.1757(10) 0.6931(6) 0.0301(18) Uani 1 1 d . U
C11 C 0.8450(9) 0.8106(9) 0.4848(6) 0.0262(17) Uani 1 1 d . U
C12 C 0.9921(10) 0.9212(10) 0.3094(7) 0.0336(16) Uani 1 1 d . U
C13 C 0.8408(9) 0.8210(9) 0.6523(6) 0.0260(17) Uani 1 1 d . U
H13 H 0.8756 0.8511 0.6925 0.031 Uiso 1 1 calc R U
C14 C 0.8779(10) 0.8416(9) 0.6029(6) 0.0260(17) Uani 1 1 d . U
H14 H 0.9390 0.8849 0.6088 0.031 Uiso 1 1 calc R U
C15 C 1.0516(10) 0.9287(10) 0.3671(7) 0.0336(17) Uani 1 1 d . U
C16 C 0.3269(11) 0.0009(11) 0.9078(7) 0.0381(18) Uani 1 1 d . U
C17 C 1.0340(10) 0.9401(10) 0.2600(7) 0.0349(17) Uani 1 1 d . U
C18 C 0.6593(10) 0.3929(9) 0.3721(6) 0.0286(15) Uani 1 1 d . U
C19 C 0.2075(11) -0.0354(11) 0.9635(7) 0.0385(18) Uani 1 1 d . U
C20 C 0.6984(10) 0.4067(10) 0.3208(6) 0.0301(17) Uani 1 1 d . U
C21 C 0.6734(10) 0.3396(9) 0.4749(6) 0.0293(16) Uani 1 1 d . U
H21 H 0.7074 0.3173 0.5013 0.035 Uiso 1 1 calc R U
C22 C 1.0234(10) 0.9146(10) 0.4234(7) 0.0324(17) Uani 1 1 d . U
H22 H 1.0697 0.9388 0.4604 0.039 Uiso 1 1 calc R U
C23 C 0.2400(11) -0.0042(11) 0.9121(7) 0.0384(18) Uani 1 1 d . U
C24 C 0.4698(10) 0.1800(10) 0.3940(7) 0.0333(18) Uani 1 1 d . U
H24 H 0.5056 0.1961 0.3660 0.040 Uiso 1 1 calc R U
C25 C 0.5295(10) 0.2094(10) 0.6391(6) 0.0334(18) Uani 1 1 d . U
H25 H 0.5817 0.2052 0.6307 0.040 Uiso 1 1 calc R U
C26 C 0.5800(13) 0.6632(12) 0.8782(7) 0.0491(19) Uani 1 1 d . U
C27 C 0.1686(10) 0.4014(10) 0.5650(7) 0.035(3) Uani 1 1 d . U
H27 H 0.1790 0.3924 0.6054 0.042 Uiso 1 1 calc R U
C28 C 0.3703(11) 0.0347(10) 0.8596(6) 0.0364(17) Uani 1 1 d . U
H28 H 0.4289 0.0369 0.8615 0.044 Uiso 1 1 calc R U
C29 C 0.7870(10) 0.3517(9) 0.4169(6) 0.0299(16) Uani 1 1 d . U
H29 H 0.8158 0.3320 0.4486 0.036 Uiso 1 1 calc R U
C30 C 0.5453(13) 0.6463(12) 0.9305(7) 0.0488(19) Uani 1 1 d . U
C31 C 0.6658(13) 0.7405(12) 0.8863(7) 0.0497(19) Uani 1 1 d . U
C32 C 0.2568(11) -0.0665(11) 1.0057(7) 0.0409(19) Uani 1 1 d . U
H32 H 0.2330 -0.0907 1.0374 0.049 Uiso 1 1 calc R U
C33 C 0.3776(11) -0.0292(11) 0.9517(7) 0.0392(18) Uani 1 1 d . U
H33 H 0.4341 -0.0275 0.9477 0.047 Uiso 1 1 calc R U
C34 C 1.1260(10) 0.9607(10) 0.2661(7) 0.0361(18) Uani 1 1 d . U
H34 H 1.1504 0.9708 0.2323 0.043 Uiso 1 1 calc R U
C35 C 0.0954(12) -0.0617(12) 1.0192(7) 0.048(3) Uani 1 1 d . U
H35A H 0.0822 -0.1251 1.0177 0.072 Uiso 1 1 calc R U
H35B H 0.0398 -0.0538 1.0189 0.072 Uiso 1 1 calc R U
H35C H 0.1428 -0.0251 1.0562 0.072 Uiso 1 1 calc R U
C36 C 0.4909(10) 0.1693(10) 0.6829(6) 0.0324(17) Uani 1 1 d . U
H36 H 0.5174 0.1376 0.7061 0.039 Uiso 1 1 calc R U
C37 C 1.1459(10) 0.9496(10) 0.3723(7) 0.0364(17) Uani 1 1 d . U
H37 H 1.1837 0.9521 0.4099 0.044 Uiso 1 1 calc R U
C38 C 0.3447(11) -0.0607(11) 0.9997(7) 0.0399(18) Uani 1 1 d . U
H38 H 0.3798 -0.0785 1.0289 0.048 Uiso 1 1 calc R U
C39 C 0.8218(10) 0.3685(9) 0.3679(6) 0.0298(16) Uani 1 1 d . U
H39 H 0.8758 0.3622 0.3662 0.036 Uiso 1 1 calc R U
C40 C 0.7755(10) 0.3966(9) 0.3177(6) 0.0301(17) Uani 1 1 d . U
H40 H 0.7991 0.4075 0.2836 0.036 Uiso 1 1 calc R U
C41 C 0.6798(10) 0.4421(10) 0.2210(6) 0.033(3) Uani 1 1 d . U
H41A H 0.7361 0.4976 0.2291 0.050 Uiso 1 1 calc R U
H41B H 0.6325 0.4449 0.1892 0.050 Uiso 1 1 calc R U
H41C H 0.6914 0.3907 0.2078 0.050 Uiso 1 1 calc R U
C42 C 0.8827(11) 0.6903(10) 0.2633(7) 0.038(2) Uani 1 1 d . U
H42 H 0.8271 0.6726 0.2332 0.046 Uiso 1 1 calc R U
C43 C 0.5155(14) 0.7886(13) 0.7808(8) 0.057(2) Uani 1 1 d . U
H43 H 0.4761 0.7638 0.8055 0.068 Uiso 1 1 calc R U
C44 C 1.0401(11) 0.7102(11) 0.2850(7) 0.044(3) Uani 1 1 d . U
H44A H 1.0454 0.7450 0.3237 0.066 Uiso 1 1 calc R U
H44B H 1.0861 0.7474 0.2662 0.066 Uiso 1 1 calc R U
H44C H 1.0497 0.6570 0.2920 0.066 Uiso 1 1 calc R U
C45 C 1.1833(11) 0.9666(10) 0.3226(7) 0.0367(17) Uani 1 1 d . U
H45 H 1.2461 0.9819 0.3270 0.044 Uiso 1 1 calc R U
C46 C 0.7096(13) 0.8006(12) 0.9444(7) 0.051(2) Uani 1 1 d . U
H46 H 0.7647 0.8527 0.9491 0.062 Uiso 1 1 calc R U
C47 C 0.8823(12) 1.1702(10) 0.4469(8) 0.045(3) Uani 1 1 d . U
H47A H 0.9439 1.1772 0.4470 0.068 Uiso 1 1 calc R U
H47B H 0.8826 1.1963 0.4871 0.068 Uiso 1 1 calc R U
H47C H 0.8626 1.2010 0.4169 0.068 Uiso 1 1 calc R U
C48 C 0.4221(13) 0.5510(12) 0.9705(8) 0.057(3) Uani 1 1 d . U
H48A H 0.4625 0.5453 1.0056 0.086 Uiso 1 1 calc R U
H48B H 0.3648 0.4961 0.9574 0.086 Uiso 1 1 calc R U
H48C H 0.4092 0.6023 0.9816 0.086 Uiso 1 1 calc R U
C49 C 0.4125(12) 0.0818(11) 0.4628(8) 0.048(3) Uani 1 1 d . U
H49A H 0.4558 0.0854 0.5000 0.072 Uiso 1 1 calc R U
H49B H 0.3639 0.0205 0.4494 0.072 Uiso 1 1 calc R U
H49C H 0.3859 0.1236 0.4706 0.072 Uiso 1 1 calc R U
C50 C 0.5913(13) 0.7061(12) 0.9853(7) 0.051(2) Uani 1 1 d . U
H50 H 0.5663 0.6933 1.0188 0.061 Uiso 1 1 calc R U
C51 C 0.0197(11) 0.3937(12) 0.5744(8) 0.049(3) Uani 1 1 d . U
H51A H 0.0475 0.4009 0.6175 0.073 Uiso 1 1 calc R U
H51B H -0.0320 0.3343 0.5598 0.073 Uiso 1 1 calc R U
H51C H -0.0017 0.4402 0.5687 0.073 Uiso 1 1 calc R U
C52 C 1.0099(12) 0.9616(11) 0.1536(7) 0.047(3) Uani 1 1 d . U
H52A H 1.0386 0.9231 0.1424 0.071 Uiso 1 1 calc R U
H52B H 1.0554 1.0245 0.1644 0.071 Uiso 1 1 calc R U
H52C H 0.9599 0.9541 0.1194 0.071 Uiso 1 1 calc R U
C53 C 0.6723(13) 0.7840(12) 0.9947(7) 0.051(2) Uani 1 1 d . U
H53 H 0.7009 0.8239 1.0328 0.061 Uiso 1 1 calc R U
C54 C 0.0745(12) 0.4191(12) 0.4765(8) 0.052(4) Uani 1 1 d . U
H54A H 0.1324 0.4608 0.4705 0.078 Uiso 1 1 calc R U
H54B H 0.0306 0.4451 0.4702 0.078 Uiso 1 1 calc R U
H54C H 0.0504 0.3622 0.4475 0.078 Uiso 1 1 calc R U
C55 C 0.7244(11) 1.0503(12) 0.4287(8) 0.050(3) Uani 1 1 d . U
H55A H 0.6889 1.0336 0.3864 0.075 Uiso 1 1 calc R U
H55B H 0.7189 1.1017 0.4493 0.075 Uiso 1 1 calc R U
H55C H 0.7011 0.9994 0.4486 0.075 Uiso 1 1 calc R U
C56 C 0.9365(13) 0.6426(13) 0.1830(8) 0.061(4) Uani 1 1 d . U
H56A H 0.8778 0.6367 0.1588 0.092 Uiso 1 1 calc R U
H56B H 0.9360 0.5831 0.1809 0.092 Uiso 1 1 calc R U
H56C H 0.9858 0.6811 0.1670 0.092 Uiso 1 1 calc R U
C57 C 0.6359(15) 0.9242(14) 0.7637(9) 0.074(4) Uani 1 1 d . U
H57A H 0.6473 0.8808 0.7385 0.111 Uiso 1 1 calc R U
H57B H 0.6932 0.9662 0.7930 0.111 Uiso 1 1 calc R U
H57C H 0.6120 0.9575 0.7380 0.111 Uiso 1 1 calc R U
C58 C 0.5028(13) 0.0502(12) 0.3961(9) 0.060(4) Uani 1 1 d . U
H58A H 0.4597 -0.0133 0.3885 0.090 Uiso 1 1 calc R U
H58B H 0.5575 0.0615 0.4277 0.090 Uiso 1 1 calc R U
H58C H 0.5200 0.0649 0.3589 0.090 Uiso 1 1 calc R U
C59 C 0.5700(17) 0.9284(15) 0.8547(10) 0.084(4) Uani 1 1 d . U
H59A H 0.5261 0.8893 0.8740 0.126 Uiso 1 1 calc R U
H59B H 0.5544 0.9777 0.8457 0.126 Uiso 1 1 calc R U
H59C H 0.6316 0.9531 0.8820 0.126 Uiso 1 1 calc R U
C60 C 0.3656(19) 0.748(2) 0.9233(13) 0.117(5) Uani 1 1 d D U
H60A H 0.3887 0.7066 0.9081 0.175 Uiso 1 1 calc R U
H60B H 0.3407 0.7286 0.9572 0.175 Uiso 1 1 calc R U
H60C H 0.4155 0.8087 0.9369 0.175 Uiso 1 1 calc R U
C61 C 0.2822(19) 0.812(2) 0.7774(12) 0.110(4) Uani 1 1 d D U
H61A H 0.2622 0.8560 0.7948 0.132 Uiso 1 1 calc R U
H61B H 0.2276 0.7566 0.7557 0.132 Uiso 1 1 calc R U
C62 C 0.3393(17) 0.8504(16) 0.7366(11) 0.092(3) Uani 1 1 d D U
H62A H 0.3859 0.9109 0.7565 0.138 Uiso 1 1 calc R U
H62B H 0.3009 0.8533 0.6993 0.138 Uiso 1 1 calc R U
H62C H 0.3690 0.8122 0.7269 0.138 Uiso 1 1 calc R U
C63 C 0.2938(19) 0.749(2) 0.8750(12) 0.110(4) Uani 1 1 d D U
H63A H 0.2641 0.7838 0.8911 0.133 Uiso 1 1 calc R U
H63B H 0.2468 0.6865 0.8571 0.133 Uiso 1 1 calc R U
C64 C 0.6929(17) 0.5233(16) 0.7764(11) 0.084(3) Uani 1 1 d D U
H64 H 0.7282 0.5794 0.8036 0.101 Uiso 1 1 calc R U
C65 C 0.6929(16) 0.3724(14) 0.7511(11) 0.085(3) Uani 1 1 d D U
H65A H 0.6292 0.3527 0.7285 0.128 Uiso 1 1 calc R U
H65B H 0.6957 0.3352 0.7811 0.128 Uiso 1 1 calc R U
H65C H 0.7283 0.3665 0.7230 0.128 Uiso 1 1 calc R U
C66 C 0.8292(16) 0.4995(17) 0.8212(12) 0.096(4) Uani 1 1 d D U
C67 C 0.561(2) 0.3211(18) 0.8600(13) 0.124(4) Uani 1 1 d D U
C68 C 0.618(2) 0.2009(19) 0.8608(15) 0.136(6) Uani 1 1 d D U
H68A H 0.5738 0.1573 0.8777 0.204 Uiso 1 1 calc R U
H68B H 0.6773 0.1988 0.8735 0.204 Uiso 1 1 calc R U
H68C H 0.5969 0.1861 0.8166 0.204 Uiso 1 1 calc R U
C69 C 0.714(2) 0.350(2) 0.9315(14) 0.136(6) Uani 1 1 d D U
Dy1 Dy 0.17950(4) 0.06786(5) 0.78732(3) 0.02745(18) Uani 1 1 d . .
Dy2 Dy 0.79037(4) 0.79334(4) 0.33969(3) 0.01817(15) Uani 1 1 d . .
Dy3 Dy 0.35748(4) 0.37576(4) 0.56801(2) 0.01514(15) Uani 1 1 d . .
Dy4 Dy 0.48047(4) 0.39265(4) 0.43734(2) 0.01549(15) Uani 1 1 d . .
Dy5 Dy 0.51741(4) 0.58896(4) 0.72344(3) 0.02179(16) Uani 1 1 d . .
N1 N 0.4131(7) 0.2662(6) 0.6181(4) 0.017(2) Uani 1 1 d . U
N2 N 0.6049(7) 0.3454(6) 0.4904(4) 0.017(2) Uani 1 1 d . .
N3 N 0.3739(7) 0.2252(6) 0.6609(4) 0.016(2) Uani 1 1 d . U
N4 N 0.6790(8) 0.7193(7) 0.7803(5) 0.026(2) Uani 1 1 d . .
N5 N 0.3918(8) 0.0967(8) 0.7751(5) 0.028(3) Uani 1 1 d . .
N6 N 0.9370(7) 0.8700(7) 0.4257(5) 0.023(2) Uani 1 1 d . .
N7 N 0.5893(7) 0.3047(7) 0.5424(5) 0.022(2) Uani 1 1 d . .
N8 N 0.7340(6) 0.7305(6) 0.5356(4) 0.014(2) Uani 1 1 d . .
N9 N 0.7408(8) 0.7603(7) 0.7450(4) 0.030(3) Uani 1 1 d . .
N10 N 0.6989(7) 0.7115(7) 0.5830(5) 0.021(2) Uani 1 1 d . .
N11 N 0.9289(7) 0.8678(7) 0.4874(5) 0.026(2) Uani 1 1 d . .
N12 N 0.8187(9) 1.0739(8) 0.4314(5) 0.034(3) Uani 1 1 d . .
N13 N 0.0911(11) -0.1148(9) 0.7132(6) 0.050(4) Uani 1 1 d . .
N14 N 0.3324(8) 0.0622(8) 0.8138(5) 0.030(3) Uani 1 1 d . .
N15 N 0.0899(8) 0.4025(8) 0.5393(6) 0.034(3) Uani 1 1 d . .
N16 N 0.4605(9) 0.1055(8) 0.4154(7) 0.043(3) Uani 1 1 d . .
N17 N 0.3530(8) 0.3808(9) 0.7171(6) 0.038(3) Uani 1 1 d . .
N18 N 0.2834(13) 0.2706(11) 0.8573(6) 0.054(4) Uani 1 1 d . .
N19 N 0.9511(9) 0.6827(10) 0.2459(6) 0.048(4) Uani 1 1 d . .
N20 N 0.7477(11) 0.2164(11) 0.5903(7) 0.050(4) Uani 1 1 d . .
N21 N 0.5671(14) 0.8751(11) 0.7970(9) 0.087(6) Uani 1 1 d . .
N22 N 0.8353(12) 0.5256(11) 0.6617(8) 0.065(4) Uani 1 1 d D U
N23 N 0.8405(16) 0.1988(19) 0.8644(9) 0.099(8) Uani 1 1 d . .
N24 N 0.7299(14) 0.4644(13) 0.7810(9) 0.083(4) Uani 1 1 d . U
N25 N 0.6284(19) 0.2926(18) 0.8831(12) 0.158(7) Uani 1 1 d D U
Na1 Na 0.4567(6) 0.4396(4) 0.8440(3) 0.0546(18) Uani 1 1 d . .
O1 O 0.7787(5) 0.7638(5) 0.4368(3) 0.0155(17) Uani 1 1 d . .
O2 O 0.4618(6) 0.3374(6) 0.5273(4) 0.0215(19) Uani 1 1 d . .
O3 O 0.3109(5) 0.3671(5) 0.6581(3) 0.0174(18) Uani 1 1 d . .
O4 O 0.4964(6) 0.4884(5) 0.6239(4) 0.0171(18) Uani 1 1 d D .
O5 O 0.7903(6) 0.9264(6) 0.3962(4) 0.027(2) Uani 1 1 d . .
O6 O 0.6140(5) 0.6590(5) 0.6649(3) 0.0190(18) Uani 1 1 d . .
O7 O 0.4310(6) 0.4455(6) 0.7405(4) 0.024(2) Uani 1 1 d . .
O8 O 0.5848(6) 0.4061(6) 0.3737(4) 0.0227(19) Uani 1 1 d . .
O9 O 0.6223(8) 0.5177(7) 0.7437(4) 0.044(2) Uani 1 1 d . U
O10 O 0.2304(6) 0.4118(6) 0.5381(4) 0.0239(19) Uani 1 1 d . .
O11 O 0.6493(6) 0.4319(6) 0.2757(4) 0.024(2) Uani 1 1 d . .
O12 O 0.8858(6) 0.7203(6) 0.3185(4) 0.029(2) Uani 1 1 d . .
O13 O 0.5932(5) 0.5325(5) 0.5031(4) 0.0164(17) Uani 1 1 d D .
O14 O 0.2785(6) 0.1398(6) 0.7306(4) 0.024(2) Uani 1 1 d . .
O15 O 0.3108(6) 0.3239(6) 0.7476(4) 0.0224(19) Uani 1 1 d . U
O16 O 0.9025(6) 0.9008(6) 0.3002(4) 0.0237(19) Uani 1 1 d . .
O17 O 0.5344(7) 0.6037(7) 0.8263(4) 0.035(2) Uani 1 1 d . .
O18 O 0.9727(7) 0.9354(7) 0.2073(4) 0.038(3) Uani 1 1 d . .
O19 O 0.1270(8) -0.0337(8) 0.9667(5) 0.048(3) Uani 1 1 d . .
O20 O 0.5112(8) 0.7346(7) 0.7378(4) 0.043(3) Uani 1 1 d . .
O21 O 0.1896(7) 0.0203(7) 0.8725(4) 0.039(3) Uani 1 1 d . .
O22 O 0.4339(7) 0.2296(6) 0.4088(4) 0.032(2) Uani 1 1 d . .
O23 O 0.1724(7) -0.0592(7) 0.7119(5) 0.047(3) Uani 1 1 d . .
O24 O 0.4671(8) 0.5651(8) 0.9206(4) 0.050(3) Uani 1 1 d . .
O25 O 0.0518(8) -0.0873(8) 0.7475(6) 0.053(3) Uani 1 1 d . .
O26 O 0.3091(11) 0.3522(9) 0.8779(5) 0.067(4) Uani 1 1 d . .
O27 O 0.7510(8) 0.2507(9) 0.6432(5) 0.057(3) Uani 1 1 d . .
O28 O 0.6807(12) 0.1412(10) 0.5650(8) 0.089(5) Uani 1 1 d . .
O29 O 0.2010(10) 0.2156(9) 0.8348(6) 0.066(4) Uani 1 1 d . .
O30 O 0.8054(9) 0.2580(11) 0.5635(6) 0.073(4) Uani 1 1 d . .
O31 O 0.6718(9) 0.1307(10) 0.7229(7) 0.075(4) Uani 1 1 d . .
O32 O 0.0551(10) -0.1926(9) 0.6831(7) 0.072(4) Uani 1 1 d . .
O33 O 0.3432(14) 0.2418(13) 0.8621(7) 0.103(6) Uani 1 1 d . .
O34 O 0.7999(17) 0.1210(15) 0.8535(9) 0.125(8) Uani 1 1 d . .
O35 O 0.8994(19) 0.2379(17) 0.9120(11) 0.180(12) Uani 1 1 d . .
O36 O 0.8349(16) 0.2555(18) 0.8323(10) 0.153(9) Uani 1 1 d . .
O37 O 0.889(2) 0.487(2) 0.6623(18) 0.265(17) Uani 1 1 d D U
O38 O 0.875(2) 0.6115(16) 0.6878(18) 0.280(18) Uani 1 1 d D U
O39 O 0.7477(15) 0.5025(18) 0.6281(13) 0.190(11) Uani 1 1 d D U
O40 O 0.3421(16) 0.7942(15) 0.8240(11) 0.137(7) Uani 1 1 d . U
O41 O 0.5699(16) 0.3985(16) 0.8794(10) 0.144(8) Uani 1 1 d D U
H4A H 0.536(7) 0.467(8) 0.631(6) 0.03(4) Uiso 1 1 d D .
H13A H 0.627(6) 0.504(7) 0.508(5) 0.01(3) Uiso 1 1 d D .

loop_
_atom_site_aniso_label
_atom_site_aniso_U_11
_atom_site_aniso_U_22
_atom_site_aniso_U_33
_atom_site_aniso_U_23
_atom_site_aniso_U_13
_atom_site_aniso_U_12
C1 0.0321(17) 0.0329(17) 0.0319(17) 0.0076(10) 0.0093(10) 0.0143(10)
C2 0.027(3) 0.028(3) 0.021(3) 0.012(3) 0.010(3) 0.014(3)
C3 0.029(3) 0.035(3) 0.027(3) 0.010(2) 0.018(2) 0.018(2)
C4 0.057(3) 0.047(3) 0.033(3) 0.006(3) 0.016(3) 0.016(3)
C5 0.0337(18) 0.0338(18) 0.0332(18) 0.0076(10) 0.0092(10) 0.0151(11)
C6 0.034(3) 0.041(3) 0.029(3) 0.019(3) 0.015(3) 0.024(3)
C7 0.032(4) 0.035(4) 0.028(4) 0.013(4) 0.008(4) 0.017(4)
C8 0.025(3) 0.028(3) 0.022(3) 0.013(3) 0.012(3) 0.014(3)
C9 0.032(3) 0.031(3) 0.023(3) 0.012(3) 0.013(3) 0.016(3)
C10 0.032(3) 0.037(3) 0.031(3) 0.012(3) 0.012(3) 0.021(3)
C11 0.027(3) 0.032(3) 0.023(3) 0.014(3) 0.012(3) 0.013(3)
C12 0.030(3) 0.044(3) 0.034(3) 0.017(3) 0.015(2) 0.017(3)
C13 0.028(3) 0.031(3) 0.022(3) 0.011(3) 0.011(3) 0.012(3)
C14 0.027(3) 0.031(3) 0.023(3) 0.014(3) 0.010(3) 0.011(3)
C15 0.029(3) 0.044(3) 0.034(3) 0.018(3) 0.015(3) 0.017(3)
C16 0.044(3) 0.051(4) 0.032(3) 0.027(3) 0.019(3) 0.025(3)
C17 0.031(3) 0.045(3) 0.034(3) 0.018(3) 0.015(3) 0.016(3)
C18 0.030(3) 0.036(3) 0.028(3) 0.011(2) 0.017(2) 0.017(2)
C19 0.044(3) 0.052(4) 0.033(3) 0.027(3) 0.019(3) 0.025(3)
C20 0.031(3) 0.037(3) 0.028(3) 0.011(3) 0.017(3) 0.015(3)
C21 0.030(3) 0.035(3) 0.029(3) 0.010(2) 0.016(2) 0.015(2)
C22 0.029(3) 0.042(3) 0.032(3) 0.016(3) 0.013(3) 0.016(3)
C23 0.044(3) 0.051(4) 0.033(3) 0.027(3) 0.019(3) 0.025(3)
C24 0.033(3) 0.037(3) 0.033(3) 0.010(3) 0.013(3) 0.015(3)
C25 0.034(3) 0.038(3) 0.034(3) 0.013(2) 0.012(2) 0.019(2)
C26 0.059(3) 0.050(3) 0.032(3) 0.006(3) 0.017(3) 0.016(3)
C27 0.031(6) 0.040(7) 0.044(7) 0.023(6) 0.021(5) 0.016(5)
C28 0.041(3) 0.050(3) 0.032(3) 0.026(3) 0.017(3) 0.026(3)
C29 0.030(3) 0.038(3) 0.029(3) 0.010(3) 0.016(3) 0.016(3)
C30 0.060(4) 0.049(3) 0.032(3) 0.006(3) 0.017(3) 0.016(3)
C31 0.060(4) 0.050(3) 0.032(3) 0.006(3) 0.017(3) 0.015(3)
C32 0.047(4) 0.054(4) 0.033(3) 0.026(3) 0.020(3) 0.024(3)
C33 0.044(3) 0.052(4) 0.034(3) 0.027(3) 0.018(3) 0.026(3)
C34 0.030(3) 0.047(3) 0.036(3) 0.018(3) 0.017(3) 0.015(3)
C35 0.053(6) 0.060(6) 0.038(5) 0.028(5) 0.024(5) 0.021(5)
C36 0.034(3) 0.039(3) 0.033(3) 0.014(2) 0.013(2) 0.020(2)
C37 0.031(3) 0.046(3) 0.036(3) 0.018(3) 0.014(3) 0.015(3)
C38 0.045(3) 0.053(4) 0.034(3) 0.028(3) 0.017(3) 0.025(3)
C39 0.030(3) 0.037(3) 0.030(3) 0.010(3) 0.017(3) 0.017(3)
C40 0.031(3) 0.038(3) 0.028(3) 0.011(3) 0.018(3) 0.016(3)
C41 0.036(5) 0.043(5) 0.026(5) 0.012(4) 0.018(4) 0.017(4)
C42 0.037(4) 0.046(4) 0.038(4) 0.014(4) 0.017(4) 0.020(4)
C43 0.063(4) 0.056(4) 0.043(3) 0.005(3) 0.015(3) 0.018(3)
C44 0.038(4) 0.052(5) 0.048(5) 0.014(4) 0.015(4) 0.022(4)
C45 0.031(3) 0.046(3) 0.036(3) 0.018(3) 0.015(3) 0.015(3)
C46 0.061(4) 0.050(3) 0.033(3) 0.005(3) 0.016(3) 0.014(3)
C47 0.047(6) 0.040(6) 0.049(6) 0.013(5) 0.006(6) 0.021(5)
C48 0.067(6) 0.055(6) 0.038(5) 0.004(5) 0.022(5) 0.012(5)
C49 0.049(5) 0.040(5) 0.049(5) 0.012(4) 0.008(4) 0.015(4)
C50 0.062(4) 0.050(4) 0.032(3) 0.005(3) 0.018(3) 0.015(3)
C51 0.033(6) 0.055(7) 0.059(7) 0.020(6) 0.014(6) 0.016(6)
C52 0.045(3) 0.050(3) 0.046(3) 0.012(2) 0.013(2) 0.019(2)
C53 0.061(4) 0.050(3) 0.032(3) 0.006(3) 0.017(3) 0.014(3)
C54 0.040(7) 0.057(7) 0.058(7) 0.023(6) 0.010(6) 0.019(6)
C55 0.043(6) 0.051(7) 0.054(7) 0.002(6) 0.010(6) 0.022(6)
C56 0.053(6) 0.069(7) 0.057(7) 0.000(6) 0.022(6) 0.020(6)
C57 0.074(6) 0.067(6) 0.059(6) 0.004(6) 0.015(6) 0.011(6)
C58 0.055(6) 0.053(6) 0.066(7) 0.006(6) 0.006(6) 0.023(6)
C59 0.083(6) 0.078(6) 0.074(6) -0.003(6) 0.019(6) 0.022(6)
C60 0.117(5) 0.117(5) 0.117(5) 0.024(2) 0.030(2) 0.051(3)
C61 0.110(4) 0.110(4) 0.110(4) 0.0220(13) 0.0289(14) 0.0474(19)
C62 0.092(4) 0.092(4) 0.091(4) 0.017(2) 0.024(2) 0.039(2)
C63 0.110(4) 0.110(4) 0.110(4) 0.0221(13) 0.0293(14) 0.0476(19)
C64 0.084(4) 0.085(4) 0.085(4) 0.0173(12) 0.0213(13) 0.0370(18)
C65 0.085(3) 0.085(3) 0.085(3) 0.0165(19) 0.0225(19) 0.0356(19)
C66 0.095(4) 0.096(4) 0.096(4) 0.019(2) 0.024(2) 0.040(2)
C67 0.124(5) 0.124(5) 0.124(5) 0.0250(13) 0.0329(15) 0.053(2)
C68 0.135(8) 0.135(7) 0.137(8) 0.030(7) 0.033(7) 0.057(6)
C69 0.136(6) 0.136(6) 0.136(6) 0.027(2) 0.036(2) 0.058(3)
Dy1 0.0239(3) 0.0403(4) 0.0230(3) 0.0201(3) 0.0119(3) 0.0128(3)
Dy2 0.0172(3) 0.0229(3) 0.0163(3) 0.0097(2) 0.0074(2) 0.0078(3)
Dy3 0.0154(3) 0.0183(3) 0.0126(3) 0.0064(2) 0.0051(2) 0.0068(2)
Dy4 0.0160(3) 0.0178(3) 0.0121(3) 0.0053(2) 0.0053(2) 0.0055(2)
Dy5 0.0229(3) 0.0250(3) 0.0124(3) 0.0047(2) 0.0063(2) 0.0043(3)
N1 0.017(2) 0.017(2) 0.017(2) 0.0054(11) 0.0033(11) 0.0070(13)
N2 0.019(5) 0.018(5) 0.018(5) 0.009(4) 0.012(4) 0.008(5)
N3 0.016(2) 0.016(2) 0.015(2) 0.0042(11) 0.0046(11) 0.0064(13)
N4 0.030(6) 0.023(6) 0.019(5) 0.002(5) 0.007(5) 0.007(5)
N5 0.029(6) 0.039(7) 0.026(6) 0.021(5) 0.015(5) 0.017(6)
N6 0.027(6) 0.027(6) 0.022(5) 0.017(5) 0.017(5) 0.010(5)
N7 0.022(6) 0.024(6) 0.023(5) 0.012(5) 0.014(5) 0.010(5)
N8 0.011(5) 0.018(5) 0.011(5) 0.001(4) 0.000(4) 0.004(4)
N9 0.037(7) 0.028(6) 0.008(5) -0.002(4) 0.001(5) 0.001(5)
N10 0.027(6) 0.016(5) 0.023(6) 0.001(4) 0.007(5) 0.013(5)
N11 0.021(6) 0.028(6) 0.024(6) 0.012(5) 0.005(5) 0.005(5)
N12 0.040(7) 0.033(7) 0.029(6) -0.003(5) 0.014(6) 0.017(6)
N13 0.066(11) 0.030(8) 0.032(7) 0.005(6) -0.004(7) 0.010(8)
N14 0.031(7) 0.043(7) 0.022(6) 0.018(5) 0.011(5) 0.016(6)
N15 0.016(6) 0.043(7) 0.049(7) 0.022(6) 0.013(5) 0.015(6)
N16 0.036(8) 0.030(7) 0.066(9) 0.004(6) 0.009(7) 0.020(6)
N17 0.018(6) 0.046(8) 0.040(7) 0.000(6) 0.010(6) 0.003(6)
N18 0.092(14) 0.056(11) 0.033(8) 0.020(7) 0.035(9) 0.040(10)
N19 0.042(8) 0.071(10) 0.040(8) 0.013(7) 0.026(7) 0.025(8)
N20 0.044(9) 0.067(11) 0.055(10) 0.020(8) 0.010(8) 0.039(9)
N21 0.107(16) 0.034(9) 0.097(14) -0.011(9) 0.049(12) 0.004(10)
N22 0.065(4) 0.065(4) 0.065(4) 0.0131(13) 0.0166(15) 0.029(2)
N23 0.094(17) 0.13(2) 0.050(12) 0.045(14) -0.006(11) 0.025(16)
N24 0.083(4) 0.083(4) 0.083(4) 0.0168(13) 0.0215(13) 0.0362(19)
N25 0.158(7) 0.158(7) 0.158(7) 0.0318(18) 0.041(2) 0.069(3)
Na1 0.095(6) 0.052(4) 0.026(3) 0.018(3) 0.020(3) 0.037(4)
O1 0.012(4) 0.022(4) 0.004(4) 0.004(3) -0.001(3) 0.000(4)
O2 0.019(5) 0.034(5) 0.019(4) 0.012(4) 0.011(4) 0.014(4)
O3 0.018(4) 0.016(4) 0.013(4) 0.002(3) 0.003(3) 0.003(4)
O4 0.017(5) 0.015(4) 0.016(4) 0.004(3) -0.001(3) 0.006(4)
O5 0.027(5) 0.030(5) 0.022(5) 0.014(4) 0.008(4) 0.008(4)
O6 0.009(4) 0.022(5) 0.010(4) -0.002(3) -0.001(3) -0.007(4)
O7 0.019(5) 0.024(5) 0.023(5) 0.010(4) 0.007(4) 0.000(4)
O8 0.020(5) 0.038(5) 0.011(4) 0.007(4) 0.007(4) 0.012(4)
O9 0.049(6) 0.041(6) 0.026(5) 0.009(5) 0.011(4) 0.004(5)
O10 0.018(5) 0.028(5) 0.028(5) 0.010(4) 0.006(4) 0.011(4)
O11 0.028(5) 0.036(5) 0.018(4) 0.016(4) 0.014(4) 0.017(4)
O12 0.030(5) 0.029(5) 0.037(5) 0.012(4) 0.016(4) 0.016(4)
O13 0.013(4) 0.019(5) 0.016(4) 0.002(3) 0.004(3) 0.006(4)
O14 0.020(5) 0.036(5) 0.030(5) 0.025(4) 0.018(4) 0.017(4)
O15 0.023(2) 0.023(2) 0.022(2) 0.0054(10) 0.0064(11) 0.0087(12)
O16 0.020(5) 0.031(5) 0.019(4) 0.013(4) 0.008(4) 0.007(4)
O17 0.034(6) 0.043(6) 0.009(4) -0.003(4) 0.004(4) -0.001(5)
O18 0.032(6) 0.074(8) 0.028(5) 0.030(5) 0.023(4) 0.031(6)
O19 0.043(7) 0.074(8) 0.036(6) 0.030(6) 0.018(5) 0.028(6)
O20 0.050(7) 0.047(7) 0.028(5) 0.002(5) 0.005(5) 0.021(6)
O21 0.034(6) 0.070(7) 0.021(5) 0.028(5) 0.010(4) 0.026(6)
O22 0.036(6) 0.040(6) 0.027(5) 0.005(4) 0.013(4) 0.021(5)
O23 0.032(6) 0.037(6) 0.061(7) 0.011(5) 0.016(6) 0.001(5)
O24 0.054(7) 0.055(7) 0.025(5) 0.001(5) 0.024(5) 0.004(6)
O25 0.046(7) 0.053(8) 0.058(8) 0.026(6) 0.017(6) 0.014(6)
O26 0.106(12) 0.046(8) 0.043(7) 0.004(6) 0.030(7) 0.022(8)
O27 0.053(8) 0.080(9) 0.040(7) 0.010(6) 0.013(6) 0.031(7)
O28 0.090(12) 0.051(9) 0.111(13) 0.014(9) 0.009(10) 0.025(9)
O29 0.061(9) 0.052(8) 0.051(8) 0.007(6) 0.022(7) -0.010(7)
O30 0.058(8) 0.124(12) 0.071(9) 0.055(9) 0.042(7) 0.052(9)
O31 0.056(8) 0.086(10) 0.106(12) 0.043(9) 0.038(8) 0.039(8)
O32 0.075(10) 0.047(8) 0.076(10) 0.011(7) 0.008(8) 0.014(7)
O33 0.149(17) 0.157(17) 0.052(9) 0.019(10) 0.030(10) 0.114(15)
O34 0.15(2) 0.096(15) 0.099(15) 0.009(12) 0.037(14) 0.019(14)
O35 0.18(2) 0.16(2) 0.121(19) 0.076(17) -0.035(18) 0.031(19)
O36 0.15(2) 0.23(3) 0.116(16) 0.114(18) 0.039(14) 0.088(19)
O37 0.265(17) 0.265(17) 0.265(17) 0.053(4) 0.070(5) 0.115(7)
O38 0.280(18) 0.280(18) 0.280(18) 0.056(4) 0.074(5) 0.121(8)
O39 0.190(11) 0.190(11) 0.188(11) 0.038(3) 0.052(4) 0.079(5)
O40 0.137(7) 0.137(7) 0.137(7) 0.0277(18) 0.036(2) 0.059(3)
O41 0.143(8) 0.144(8) 0.144(8) 0.0288(18) 0.038(2) 0.062(3)

loop_
_atom_type_symbol
_atom_type_description
_atom_type_scat_dispersion_real
_atom_type_scat_dispersion_imag
_atom_type_scat_source
C C 0.0033 0.0016 'International Tables Vol C Tables 4.2.6.8 and 6.1.1.4'
H H 0.0000 0.0000 'International Tables Vol C Tables 4.2.6.8 and 6.1.1.4'
Dy Dy -0.1892 4.4098 'International Tables Vol C Tables 4.2.6.8 and 6.1.1.4'
N N 0.0061 0.0033 'International Tables Vol C Tables 4.2.6.8 and 6.1.1.4'
Na Na 0.0362 0.0249 'International Tables Vol C Tables 4.2.6.8 and 6.1.1.4'
O O 0.0106 0.0060 'International Tables Vol C Tables 4.2.6.8 and 6.1.1.4'

loop_
_geom_angle_atom_site_label_1
_geom_angle_atom_site_label_2
_geom_angle_atom_site_label_3
_geom_angle
_geom_angle_site_symmetry_1
_geom_angle_site_symmetry_3
N7 C1 O2 125.7(12) . .
N7 C1 C5 118.7(12) . .
O2 C1 C5 115.6(12) . .
N10 C2 C13 121.0(11) . .
N10 C2 C9 113.7(12) . .
C13 C2 C9 125.2(12) . .
C18 C3 C29 121.9(11) . .
C18 C3 C21 124.2(12) . .
C29 C3 C21 113.8(12) . .
N4 C4 C31 124.8(16) . .
N1 C5 C25 122.5(13) . .
N1 C5 C1 113.5(12) . .
C25 C5 C1 124.0(13) . .
N5 C6 O14 126.9(12) . .
N5 C6 C10 117.0(12) . .
O14 C6 C10 116.1(11) . .
O5 C7 N12 128.4(14) . .
N8 C8 C14 122.2(11) . .
N8 C8 C11 110.6(11) . .
C14 C8 C11 127.2(12) . .
O6 C9 N9 125.3(12) . .
O6 C9 C2 115.1(11) . .
N9 C9 C2 119.6(12) . .
N3 C10 C36 120.5(12) . .
N3 C10 C6 111.0(11) . .
C36 C10 C6 128.4(12) . .
O1 C11 N11 127.7(11) . .
O1 C11 C8 115.4(11) . .
N11 C11 C8 116.9(12) . .
O16 C12 C15 124.0(12) . .
O16 C12 C17 119.4(13) . .
C15 C12 C17 116.5(13) . .
C14 C13 C2 118.0(12) . .
C8 C14 C13 117.7(13) . .
C37 C15 C12 120.1(13) . .
C37 C15 C22 114.6(13) . .
C12 C15 C22 125.3(13) . .
C23 C16 C33 120.1(13) . .
C23 C16 C28 124.5(13) . .
C33 C16 C28 115.4(13) . .
O18 C17 C34 125.2(13) . .
O18 C17 C12 112.4(12) . .
C34 C17 C12 122.4(14) . .
O8 C18 C3 123.5(11) . .
O8 C18 C20 121.1(12) . .
C3 C18 C20 115.3(12) . .
O19 C19 C32 123.7(13) . .
O19 C19 C23 115.3(13) . .
C32 C19 C23 121.1(14) . .
C40 C20 O11 124.0(12) . .
C40 C20 C18 123.3(13) . .
O11 C20 C18 112.6(11) . .
N2 C21 C3 127.8(13) . .
N6 C22 C15 124.4(13) . .
O21 C23 C16 122.8(12) . .
O21 C23 C19 118.8(14) . .
C16 C23 C19 118.4(13) . .
O22 C24 N16 123.6(14) . .
C36 C25 C5 116.3(13) . .
O17 C26 C30 118.4(15) . .
O17 C26 C31 123.8(14) . .
C30 C26 C31 117.7(15) . .
O10 C27 N15 122.9(14) . .
N14 C28 C16 124.1(14) . .
C39 C29 C3 119.6(13) . .
C50 C30 O24 125.6(15) . .
C50 C30 C26 120.0(16) . .
O24 C30 C26 114.3(14) . .
C46 C31 C26 119.4(15) . .
C46 C31 C4 116.5(16) . .
C26 C31 C4 124.2(15) . .
C19 C32 C38 119.0(13) . .
C38 C33 C16 120.7(15) . .
C17 C34 C45 120.5(13) . .
C25 C36 C10 120.0(13) . .
C45 C37 C15 121.2(14) . .
C33 C38 C32 120.6(14) . .
C29 C39 C40 120.2(13) . .
C20 C40 C39 119.6(12) . .
O12 C42 N19 124.9(15) . .
O20 C43 N21 128.9(19) . .
C37 C45 C34 119.3(14) . .
C53 C46 C31 121.6(16) . .
C30 C50 C53 124.2(16) . .
C50 C53 C46 116.9(15) . .
O40 C61 C62 104(2) . .
C60 C63 O40 107(2) . .
O9 C64 N24 132(2) . .
O41 C67 N25 121(3) . .
O41 C67 Na1 39.3(16) . .
N25 C67 Na1 160(2) . .
O21 Dy1 O14 137.1(3) . .
O21 Dy1 O16 153.0(3) . 2_666
O14 Dy1 O16 69.7(3) . 2_666
O21 Dy1 O29 93.7(4) . .
O14 Dy1 O29 87.8(4) . .
O16 Dy1 O29 83.0(4) 2_666 .
O21 Dy1 O25 82.9(4) . .
O14 Dy1 O25 122.2(4) . .
O16 Dy1 O25 82.0(3) 2_666 .
O29 Dy1 O25 138.4(4) . .
O21 Dy1 N14 73.7(4) . .
O14 Dy1 N14 65.1(3) . .
O16 Dy1 N14 132.8(3) 2_666 .
O29 Dy1 N14 107.7(4) . .
O25 Dy1 N14 110.9(4) . .
O21 Dy1 O18 89.1(3) . 2_666
O14 Dy1 O18 130.8(3) . 2_666
O16 Dy1 O18 64.5(3) 2_666 2_666
O29 Dy1 O18 70.0(4) . 2_666
O25 Dy1 O18 68.5(4) . 2_666
N14 Dy1 O18 162.7(3) . 2_666
O21 Dy1 O23 103.3(4) . .
O14 Dy1 O23 75.5(3) . .
O16 Dy1 O23 84.5(3) 2_666 .
O29 Dy1 O23 161.8(4) . .
O25 Dy1 O23 51.7(4) . .
N14 Dy1 O23 72.0(4) . .
O18 Dy1 O23 115.8(4) 2_666 .
O21 Dy1 N13 93.3(4) . .
O14 Dy1 N13 99.3(4) . .
O16 Dy1 N13 82.5(3) 2_666 .
O29 Dy1 N13 160.4(5) . .
O25 Dy1 N13 25.5(4) . .
N14 Dy1 N13 91.8(4) . .
O18 Dy1 N13 91.9(4) 2_666 .
O23 Dy1 N13 26.2(4) . .
O21 Dy1 Dy2 166.0(3) . 2_666
O14 Dy1 Dy2 35.4(2) . 2_666
O16 Dy1 Dy2 36.3(2) 2_666 2_666
O29 Dy1 Dy2 75.6(3) . 2_666
O25 Dy1 Dy2 111.1(3) . 2_666
N14 Dy1 Dy2 100.5(2) . 2_666
O18 Dy1 Dy2 95.6(2) 2_666 2_666
O23 Dy1 Dy2 86.6(3) . 2_666
N13 Dy1 Dy2 99.7(3) . 2_666
O1 Dy2 O14 134.1(3) . 2_666
O1 Dy2 O16 135.7(3) . .
O14 Dy2 O16 68.7(3) 2_666 .
O1 Dy2 O15 118.0(3) . 2_666
O14 Dy2 O15 72.3(3) 2_666 2_666
O16 Dy2 O15 104.7(3) . 2_666
O1 Dy2 O12 100.7(3) . .
O14 Dy2 O12 124.9(3) 2_666 .
O16 Dy2 O12 75.7(3) . .
O15 Dy2 O12 77.9(3) 2_666 .
O1 Dy2 O5 73.7(3) . .
O14 Dy2 O5 71.6(3) 2_666 .
O16 Dy2 O5 84.3(3) . .
O15 Dy2 O5 136.3(3) 2_666 .
O12 Dy2 O5 144.5(3) . .
O1 Dy2 O3 64.6(3) . 2_666
O14 Dy2 O3 114.9(3) 2_666 2_666
O16 Dy2 O3 150.6(3) . 2_666
O15 Dy2 O3 54.0(3) 2_666 2_666
O12 Dy2 O3 79.6(3) . 2_666
O5 Dy2 O3 125.0(3) . 2_666
O1 Dy2 N6 63.3(3) . .
O14 Dy2 N6 128.6(3) 2_666 .
O16 Dy2 N6 73.3(3) . .
O15 Dy2 N6 152.4(3) 2_666 .
O12 Dy2 N6 74.9(3) . .
O5 Dy2 N6 71.3(3) . .
O3 Dy2 N6 115.2(3) 2_666 .
O1 Dy2 N3 77.1(3) . 2_666
O14 Dy2 N3 62.3(3) 2_666 2_666
O16 Dy2 N3 128.8(3) . 2_666
O15 Dy2 N3 74.5(3) 2_666 2_666
O12 Dy2 N3 147.0(3) . 2_666
O5 Dy2 N3 67.3(3) . 2_666
O3 Dy2 N3 69.6(3) 2_666 2_666
N6 Dy2 N3 128.9(3) . 2_666
O1 Dy2 N17 91.2(3) . 2_666
O14 Dy2 N17 90.3(4) 2_666 2_666
O16 Dy2 N17 130.7(3) . 2_666
O15 Dy2 N17 26.7(3) 2_666 2_666
O12 Dy2 N17 82.2(3) . 2_666
O5 Dy2 N17 132.0(3) . 2_666
O3 Dy2 N17 28.1(3) 2_666 2_666
N6 Dy2 N17 141.1(4) . 2_666
N3 Dy2 N17 65.0(3) 2_666 2_666
O1 Dy2 Dy1 157.3(2) . 2_666
O14 Dy2 Dy1 34.17(19) 2_666 2_666
O16 Dy2 Dy1 36.5(2) . 2_666
O15 Dy2 Dy1 80.1(2) 2_666 2_666
O12 Dy2 Dy1 96.3(2) . 2_666
O5 Dy2 Dy1 83.7(2) . 2_666
O3 Dy2 Dy1 133.94(18) 2_666 2_666
N6 Dy2 Dy1 107.6(2) . 2_666
N3 Dy2 Dy1 96.5(2) 2_666 2_666
N17 Dy2 Dy1 105.9(3) 2_666 2_666
O1 Dy2 Dy3 34.71(19) . 2_666
O14 Dy2 Dy3 120.78(19) 2_666 2_666
O16 Dy2 Dy3 169.4(2) . 2_666
O15 Dy2 Dy3 83.7(2) 2_666 2_666
O12 Dy2 Dy3 100.1(2) . 2_666
O5 Dy2 Dy3 94.1(2) . 2_666
O3 Dy2 Dy3 33.12(17) 2_666 2_666
N6 Dy2 Dy3 96.2(2) . 2_666
N3 Dy2 Dy3 59.3(2) 2_666 2_666
N17 Dy2 Dy3 57.1(3) 2_666 2_666
Dy1 Dy2 Dy3 153.92(2) 2_666 2_666
O4 Dy3 O3 87.8(3) . .
O4 Dy3 O2 78.3(3) . .
O3 Dy3 O2 136.0(3) . .
O4 Dy3 O13 76.9(3) . 2_666
O3 Dy3 O13 146.1(3) . 2_666
O2 Dy3 O13 70.5(3) . 2_666
O4 Dy3 O10 118.8(3) . .
O3 Dy3 O10 81.8(3) . .
O2 Dy3 O10 141.3(3) . .
O13 Dy3 O10 79.7(3) 2_666 .
O4 Dy3 O1 148.7(3) . 2_666
O3 Dy3 O1 65.6(3) . 2_666
O2 Dy3 O1 108.9(3) . 2_666
O13 Dy3 O1 134.4(3) 2_666 2_666
O10 Dy3 O1 75.2(3) . 2_666
O4 Dy3 N8 145.8(3) . 2_666
O3 Dy3 N8 125.9(3) . 2_666
O2 Dy3 N8 73.0(3) . 2_666
O13 Dy3 N8 76.3(3) 2_666 2_666
O10 Dy3 N8 76.4(3) . 2_666
O1 Dy3 N8 61.2(3) 2_666 2_666
O4 Dy3 N1 85.8(3) . .
O3 Dy3 N1 74.7(3) . .
O2 Dy3 N1 62.9(3) . .
O13 Dy3 N1 132.7(3) 2_666 .
O10 Dy3 N1 145.2(3) . .
O1 Dy3 N1 71.9(3) 2_666 .
N8 Dy3 N1 97.2(3) 2_666 .
O4 Dy3 Dy4 40.7(2) . 2_666
O3 Dy3 Dy4 113.34(19) . 2_666
O2 Dy3 Dy4 82.0(2) . 2_666
O13 Dy3 Dy4 39.35(19) 2_666 2_666
O10 Dy3 Dy4 90.5(2) . 2_666
O1 Dy3 Dy4 165.74(19) 2_666 2_666
N8 Dy3 Dy4 115.6(2) 2_666 2_666
N1 Dy3 Dy4 122.1(2) . 2_666
O4 Dy3 Dy4 84.0(2) . .
O3 Dy3 Dy4 168.7(2) . .
O2 Dy3 Dy4 34.18(19) . .
O13 Dy3 Dy4 38.44(19) 2_666 .
O10 Dy3 Dy4 109.1(2) . .
O1 Dy3 Dy4 119.46(17) 2_666 .
N8 Dy3 Dy4 61.8(2) 2_666 .
N1 Dy3 Dy4 96.8(2) . .
Dy4 Dy3 Dy4 64.506(17) 2_666 .
O4 Dy3 Dy2 116.2(2) . 2_666
O3 Dy3 Dy2 35.89(19) . 2_666
O2 Dy3 Dy2 117.7(2) . 2_666
O13 Dy3 Dy2 165.0(2) 2_666 2_666
O10 Dy3 Dy2 87.2(2) . 2_666
O1 Dy3 Dy2 32.97(16) 2_666 2_666
N8 Dy3 Dy2 93.7(2) 2_666 2_666
N1 Dy3 Dy2 58.9(2) . 2_666
Dy4 Dy3 Dy2 149.114(19) 2_666 2_666
Dy4 Dy3 Dy2 144.486(19) . 2_666
O2 Dy4 O6 132.1(3) . 2_666
O2 Dy4 O13 86.2(3) . .
O6 Dy4 O13 138.4(3) 2_666 .
O2 Dy4 O8 135.1(3) . .
O6 Dy4 O8 74.4(3) 2_666 .
O13 Dy4 O8 89.2(3) . .
O2 Dy4 O22 75.0(3) . .
O6 Dy4 O22 71.9(3) 2_666 .
O13 Dy4 O22 145.4(3) . .
O8 Dy4 O22 84.4(3) . .
O2 Dy4 O4 152.7(3) . 2_666
O6 Dy4 O4 65.4(3) 2_666 2_666
O13 Dy4 O4 73.0(3) . 2_666
O8 Dy4 O4 63.7(3) . 2_666
O22 Dy4 O4 131.8(3) . 2_666
O2 Dy4 O13 68.1(3) . 2_666
O6 Dy4 O13 106.8(3) 2_666 2_666
O13 Dy4 O13 68.7(3) . 2_666
O8 Dy4 O13 148.3(3) . 2_666
O22 Dy4 O13 126.6(3) . 2_666
O4 Dy4 O13 87.6(3) 2_666 2_666
O2 Dy4 N2 63.5(3) . .
O6 Dy4 N2 128.8(3) 2_666 .
O13 Dy4 N2 78.1(3) . .
O8 Dy4 N2 71.8(3) . .
O22 Dy4 N2 67.6(3) . .
O4 Dy4 N2 126.3(3) 2_666 .
O13 Dy4 N2 122.1(3) 2_666 .
O2 Dy4 N10 74.0(3) . 2_666
O6 Dy4 N10 61.0(3) 2_666 2_666
O13 Dy4 N10 137.2(3) . 2_666
O8 Dy4 N10 131.4(3) . 2_666
O22 Dy4 N10 64.9(3) . 2_666
O4 Dy4 N10 109.5(3) 2_666 2_666
O13 Dy4 N10 68.7(3) 2_666 2_666
N2 Dy4 N10 122.3(3) . 2_666
O2 Dy4 Dy3 125.0(2) . 2_666
O6 Dy4 Dy3 101.20(19) 2_666 2_666
O13 Dy4 Dy3 38.77(19) . 2_666
O8 Dy4 Dy3 62.7(2) . 2_666
O22 Dy4 Dy3 146.8(2) . 2_666
O4 Dy4 Dy3 37.18(19) 2_666 2_666
O13 Dy4 Dy3 86.51(18) 2_666 2_666
N2 Dy4 Dy3 96.1(2) . 2_666
N10 Dy4 Dy3 141.0(2) 2_666 2_666
O2 Dy4 Dy5 163.9(2) . 2_666
O6 Dy4 Dy5 36.81(18) 2_666 2_666
O13 Dy4 Dy5 108.67(19) . 2_666
O8 Dy4 Dy5 42.38(19) . 2_666
O22 Dy4 Dy5 89.0(2) . 2_666
O4 Dy4 Dy5 42.95(18) 2_666 2_666
O13 Dy4 Dy5 122.44(18) 2_666 2_666
N2 Dy4 Dy5 112.4(2) . 2_666
N10 Dy4 Dy5 97.7(2) 2_666 2_666
Dy3 Dy4 Dy5 70.095(16) 2_666 2_666
O2 Dy4 Dy3 34.3(2) . .
O6 Dy4 Dy3 117.51(19) 2_666 .
O13 Dy4 Dy3 83.72(19) . .
O8 Dy4 Dy3 167.50(19) . .
O22 Dy4 Dy3 95.6(2) . .
O4 Dy4 Dy3 123.30(19) 2_666 .
O13 Dy4 Dy3 35.76(18) 2_666 .
N2 Dy4 Dy3 96.6(2) . .
N10 Dy4 Dy3 58.6(2) 2_666 .
Dy3 Dy4 Dy3 115.494(17) 2_666 .
Dy5 Dy4 Dy3 150.05(2) 2_666 .
O17 Dy5 O6 133.2(3) . .
O17 Dy5 O7 73.2(3) . .
O6 Dy5 O7 141.2(3) . .
O17 Dy5 O20 84.6(4) . .
O6 Dy5 O20 81.4(3) . .
O7 Dy5 O20 135.2(3) . .
O17 Dy5 O9 83.1(4) . .
O6 Dy5 O9 81.6(3) . .
O7 Dy5 O9 73.6(3) . .
O20 Dy5 O9 142.5(4) . .
O17 Dy5 O8 142.0(3) . 2_666
O6 Dy5 O8 73.7(3) . 2_666
O7 Dy5 O8 102.1(3) . 2_666
O20 Dy5 O8 72.5(3) . 2_666
O9 Dy5 O8 132.8(3) . 2_666
O17 Dy5 O4 147.0(3) . .
O6 Dy5 O4 65.2(3) . .
O7 Dy5 O4 78.9(3) . .
O20 Dy5 O4 128.2(3) . .
O9 Dy5 O4 72.2(3) . .
O8 Dy5 O4 61.1(3) 2_666 .
O17 Dy5 N4 70.9(3) . .
O6 Dy5 N4 62.4(3) . .
O7 Dy5 N4 133.5(3) . .
O20 Dy5 N4 68.8(4) . .
O9 Dy5 N4 73.7(3) . .
O8 Dy5 N4 124.3(3) 2_666 .
O4 Dy5 N4 120.2(3) . .
O17 Dy5 O11 81.6(3) . 2_666
O6 Dy5 O11 132.3(3) . 2_666
O7 Dy5 O11 69.3(3) . 2_666
O20 Dy5 O11 69.2(3) . 2_666
O9 Dy5 O11 142.6(3) . 2_666
O8 Dy5 O11 62.2(3) 2_666 2_666
O4 Dy5 O11 104.9(3) . 2_666
N4 Dy5 O11 131.2(3) . 2_666
O17 Dy5 Dy4 170.0(2) . 2_666
O6 Dy5 Dy4 38.21(19) . 2_666
O7 Dy5 Dy4 116.8(2) . 2_666
O20 Dy5 Dy4 88.2(2) . 2_666
O9 Dy5 Dy4 98.6(2) . 2_666
O8 Dy5 Dy4 40.19(18) 2_666 2_666
O4 Dy5 Dy4 41.29(18) . 2_666
N4 Dy5 Dy4 100.0(2) . 2_666
O11 Dy5 Dy4 102.34(17) 2_666 2_666
O17 Dy5 Na1 40.1(3) . .
O6 Dy5 Na1 151.2(2) . .
O7 Dy5 Na1 33.7(2) . .
O20 Dy5 Na1 118.3(3) . .
O9 Dy5 Na1 70.1(3) . .
O8 Dy5 Na1 130.1(2) 2_666 .
O4 Dy5 Na1 109.0(2) . .
N4 Dy5 Na1 103.3(3) . .
O11 Dy5 Na1 76.3(2) 2_666 .
Dy4 Dy5 Na1 149.65(10) 2_666 .
C5 N1 N3 121.2(10) . .
C5 N1 Dy3 118.8(8) . .
N3 N1 Dy3 119.7(7) . .
C21 N2 N7 110.8(10) . .
C21 N2 Dy4 132.1(9) . .
N7 N2 Dy4 116.3(7) . .
N1 N3 C10 119.4(10) . .
N1 N3 Dy2 118.4(7) . 2_666
C10 N3 Dy2 120.3(8) . 2_666
C4 N4 N9 110.8(11) . .
C4 N4 Dy5 130.7(10) . .
N9 N4 Dy5 118.1(7) . .
C6 N5 N14 110.1(11) . .
C22 N6 N11 112.6(11) . .
C22 N6 Dy2 129.6(9) . .
N11 N6 Dy2 117.8(7) . .
C1 N7 N2 111.4(10) . .
N10 N8 C8 119.7(10) . .
N10 N8 Dy3 117.4(7) . 2_666
C8 N8 Dy3 122.2(7) . 2_666
C9 N9 N4 108.8(11) . .
N8 N10 C2 121.3(10) . .
N8 N10 Dy4 119.2(7) . 2_666
C2 N10 Dy4 118.9(8) . 2_666
C11 N11 N6 108.0(10) . .
C7 N12 C55 117.7(13) . .
C7 N12 C47 124.3(13) . .
C55 N12 C47 117.6(12) . .
O32 N13 O25 122.0(16) . .
O32 N13 O23 120.1(16) . .
O25 N13 O23 117.9(13) . .
O32 N13 Dy1 178.3(12) . .
O25 N13 Dy1 58.3(8) . .
O23 N13 Dy1 59.6(7) . .
C28 N14 N5 112.7(11) . .
C28 N14 Dy1 130.5(9) . .
N5 N14 Dy1 116.7(7) . .
C27 N15 C54 118.7(12) . .
C27 N15 C51 120.8(13) . .
C54 N15 C51 120.3(12) . .
C24 N16 C58 121.2(15) . .
C24 N16 C49 120.4(13) . .
C58 N16 C49 118.3(14) . .
O7 N17 O15 122.5(12) . .
O7 N17 O3 120.7(11) . .
O15 N17 O3 116.8(10) . .
O7 N17 Dy2 162.8(9) . 2_666
O15 N17 Dy2 57.5(6) . 2_666
O3 N17 Dy2 61.9(6) . 2_666
O7 N17 Na1 51.8(6) . .
O15 N17 Na1 71.0(7) . .
O3 N17 Na1 171.3(9) . .
Dy2 N17 Na1 126.7(5) 2_666 .
O26 N18 O33 117(2) . .
O26 N18 O29 123.9(18) . .
O33 N18 O29 118.5(18) . .
C42 N19 C44 124.3(14) . .
C42 N19 C56 119.2(15) . .
C44 N19 C56 116.5(13) . .
O30 N20 O28 122.0(17) . .
O30 N20 O27 120.8(17) . .
O28 N20 O27 117.1(16) . .
C43 N21 C59 121.2(19) . .
C43 N21 C57 122.1(17) . .
C59 N21 C57 116.2(16) . .
O37 N22 O38 115(2) . .
O37 N22 O39 133(2) . .
O38 N22 O39 110(2) . .
O34 N23 O35 121(3) . .
O34 N23 O36 129(3) . .
O35 N23 O36 110(3) . .
C64 N24 C65 129(2) . .
C64 N24 C66 118(2) . .
C65 N24 C66 112.8(18) . .
C67 N25 C68 122(3) . .
C67 N25 C69 124(3) . .
C68 N25 C69 114(3) . .
O41 Na1 O7 114.2(7) . .
O41 Na1 O24 109.6(7) . .
O7 Na1 O24 120.6(4) . .
O41 Na1 O26 112.4(7) . .
O7 Na1 O26 114.7(5) . .
O24 Na1 O26 81.2(4) . .
O41 Na1 O17 107.3(7) . .
O7 Na1 O17 67.7(3) . .
O24 Na1 O17 62.3(3) . .
O26 Na1 O17 133.1(5) . .
O41 Na1 O15 118.5(7) . .
O7 Na1 O15 51.0(3) . .
O24 Na1 O15 129.4(5) . .
O26 Na1 O15 67.5(4) . .
O17 Na1 O15 113.4(3) . .
O41 Na1 N17 121.0(7) . .
O7 Na1 N17 25.0(3) . .
O24 Na1 N17 127.7(5) . .
O26 Na1 N17 91.0(4) . .
O17 Na1 N17 89.4(4) . .
O15 Na1 N17 26.1(3) . .
O41 Na1 C67 20.5(7) . .
O7 Na1 C67 104.5(6) . .
O24 Na1 C67 128.0(7) . .
O26 Na1 C67 103.6(6) . .
O17 Na1 C67 121.7(6) . .
O15 Na1 C67 98.2(6) . .
N17 Na1 C67 104.1(6) . .
O41 Na1 Dy5 110.7(6) . .
O7 Na1 Dy5 33.7(2) . .
O24 Na1 Dy5 94.1(3) . .
O26 Na1 Dy5 135.6(4) . .
O17 Na1 Dy5 34.53(19) . .
O15 Na1 Dy5 83.3(2) . .
N17 Na1 Dy5 57.4(3) . .
C67 Na1 Dy5 113.3(5) . .
C11 O1 Dy2 121.1(7) . .
C11 O1 Dy3 125.8(7) . 2_666
Dy2 O1 Dy3 112.3(3) . 2_666
C1 O2 Dy4 122.6(8) . .
C1 O2 Dy3 124.8(8) . .
Dy4 O2 Dy3 111.5(3) . .
N17 O3 Dy3 135.3(7) . .
N17 O3 Dy2 90.0(7) . 2_666
Dy3 O3 Dy2 111.0(3) . 2_666
Dy3 O4 Dy4 102.1(3) . 2_666
Dy3 O4 Dy5 123.5(4) . .
Dy4 O4 Dy5 95.8(3) 2_666 .
C7 O5 Dy2 138.6(9) . .
C9 O6 Dy5 125.3(7) . .
C9 O6 Dy4 129.1(7) . 2_666
Dy5 O6 Dy4 105.0(3) . 2_666
N17 O7 Dy5 137.7(9) . .
N17 O7 Na1 103.2(8) . .
Dy5 O7 Na1 112.6(4) . .
C18 O8 Dy4 140.3(8) . .
C18 O8 Dy5 120.1(7) . 2_666
Dy4 O8 Dy5 97.4(3) . 2_666
C64 O9 Dy5 145.5(13) . .
C27 O10 Dy3 126.2(9) . .
C20 O11 C41 116.8(10) . .
C20 O11 Dy5 119.6(7) . 2_666
C41 O11 Dy5 120.9(8) . 2_666
C42 O12 Dy2 121.4(9) . .
Dy3 O13 Dy4 101.9(3) 2_666 .
Dy3 O13 Dy4 105.8(3) 2_666 2_666
Dy4 O13 Dy4 111.3(3) . 2_666
C6 O14 Dy1 120.4(8) . .
C6 O14 Dy2 128.9(7) . 2_666
Dy1 O14 Dy2 110.4(3) . 2_666
N17 O15 Dy2 95.8(7) . 2_666
N17 O15 Na1 82.9(7) . .
Dy2 O15 Na1 165.6(4) 2_666 .
C12 O16 Dy2 128.9(8) . .
C12 O16 Dy1 120.9(8) . 2_666
Dy2 O16 Dy1 107.3(3) . 2_666
C26 O17 Dy5 141.7(10) . .
C26 O17 Na1 111.9(9) . .
Dy5 O17 Na1 105.4(4) . .
C17 O18 C52 117.6(11) . .
C17 O18 Dy1 119.3(8) . 2_666
C52 O18 Dy1 120.3(8) . 2_666
C19 O19 C35 115.8(12) . .
C43 O20 Dy5 136.3(11) . .
C23 O21 Dy1 144.1(9) . .
C24 O22 Dy4 136.9(9) . .
N13 O23 Dy1 94.2(9) . .
C30 O24 C48 115.9(12) . .
C30 O24 Na1 115.3(9) . .
C48 O24 Na1 123.9(10) . .
N13 O25 Dy1 96.1(9) . .
N18 O26 Na1 106.5(11) . .
N18 O29 Dy1 114.2(12) . .
C61 O40 C63 114(2) . .
C67 O41 Na1 120(2) . .

loop_
_geom_bond_atom_site_label_1
_geom_bond_atom_site_label_2
_geom_bond_distance
_geom_bond_site_symmetry_2
C1 N7 1.292(17) .
C1 O2 1.302(16) .
C1 C5 1.48(2) .
C2 N10 1.322(16) .
C2 C13 1.406(18) .
C2 C9 1.454(17) .
C3 C18 1.420(19) .
C3 C29 1.425(18) .
C3 C21 1.474(17) .
C4 N4 1.321(18) .
C4 C31 1.44(2) .
C5 N1 1.301(17) .
C5 C25 1.44(2) .
C6 N5 1.285(17) .
C6 O14 1.293(15) .
C6 C10 1.480(19) .
C7 O5 1.220(16) .
C7 N12 1.308(17) .
C8 N8 1.354(16) .
C8 C14 1.369(18) .
C8 C11 1.499(17) .
C9 O6 1.306(16) .
C9 N9 1.312(16) .
C10 N3 1.373(16) .
C10 C36 1.396(19) .
C11 O1 1.275(15) .
C11 N11 1.290(16) .
C12 O16 1.322(16) .
C12 C15 1.42(2) .
C12 C17 1.419(19) .
C13 C14 1.380(17) .
C15 C37 1.41(2) .
C15 C22 1.445(19) .
C16 C23 1.40(2) .
C16 C33 1.41(2) .
C16 C28 1.449(19) .
C17 O18 1.364(17) .
C17 C34 1.37(2) .
C18 O8 1.316(15) .
C18 C20 1.426(18) .
C19 O19 1.336(18) .
C19 C32 1.38(2) .
C19 C23 1.425(19) .
C20 C40 1.342(19) .
C20 O11 1.364(16) .
C21 N2 1.268(16) .
C22 N6 1.312(17) .
C23 O21 1.291(17) .
C24 O22 1.225(16) .
C24 N16 1.313(19) .
C25 C36 1.361(19) .
C26 O17 1.307(18) .
C26 C30 1.41(2) .
C26 C31 1.42(2) .
C27 O10 1.238(16) .
C27 N15 1.301(18) .
C28 N14 1.309(17) .
C29 C39 1.345(18) .
C30 C50 1.36(2) .
C30 O24 1.37(2) .
C31 C46 1.41(2) .
C32 C38 1.43(2) .
C33 C38 1.361(19) .
C34 C45 1.39(2) .
C35 O19 1.430(17) .
C37 C45 1.381(19) .
C39 C40 1.447(19) .
C41 O11 1.420(14) .
C42 O12 1.276(17) .
C42 N19 1.296(19) .
C43 O20 1.214(19) .
C43 N21 1.28(2) .
C44 N19 1.40(2) .
C46 C53 1.39(2) .
C47 N12 1.445(19) .
C48 O24 1.452(18) .
C49 N16 1.44(2) .
C50 C53 1.37(2) .
C51 N15 1.485(19) .
C52 O18 1.487(17) .
C54 N15 1.46(2) .
C55 N12 1.409(19) .
C56 N19 1.43(2) .
C57 N21 1.48(3) .
C58 N16 1.42(2) .
C59 N21 1.47(3) .
C60 C63 1.431(18) .
C61 O40 1.42(3) .
C61 C62 1.445(18) .
C63 O40 1.60(3) .
C64 O9 1.20(2) .
C64 N24 1.32(3) .
C65 N24 1.40(2) .
C66 N24 1.52(3) .
C67 O41 1.233(18) .
C67 N25 1.376(18) .
C67 Na1 3.04(3) .
C68 N25 1.458(18) .
C69 N25 1.464(19) .
Dy1 O21 2.146(8) .
Dy1 O14 2.286(8) .
Dy1 O16 2.374(8) 2_666
Dy1 O29 2.387(14) .
Dy1 O25 2.466(12) .
Dy1 N14 2.475(12) .
Dy1 O18 2.478(9) 2_666
Dy1 O23 2.491(11) .
Dy1 N13 2.881(14) .
Dy1 Dy2 3.8134(9) 2_666
Dy2 O1 2.320(7) .
Dy2 O14 2.357(8) 2_666
Dy2 O16 2.362(8) .
Dy2 O15 2.379(8) 2_666
Dy2 O12 2.389(9) .
Dy2 O5 2.399(9) .
Dy2 O3 2.476(8) 2_666
Dy2 N6 2.505(11) .
Dy2 N3 2.559(9) 2_666
Dy2 N17 2.806(12) 2_666
Dy2 Dy1 3.8134(8) 2_666
Dy2 Dy3 3.9432(8) 2_666
Dy3 O4 2.262(8) .
Dy3 O3 2.308(8) .
Dy3 O2 2.338(8) .
Dy3 O13 2.343(8) 2_666
Dy3 O10 2.356(8) .
Dy3 O1 2.427(8) 2_666
Dy3 N8 2.530(9) 2_666
Dy3 N1 2.559(9) .
Dy3 Dy4 3.6604(8) 2_666
Dy3 Dy4 3.8568(8) .
Dy3 Dy2 3.9432(8) 2_666
Dy4 O2 2.329(8) .
Dy4 O6 2.356(7) 2_666
Dy4 O13 2.371(8) .
Dy4 O8 2.395(8) .
Dy4 O22 2.423(9) .
Dy4 O4 2.441(8) 2_666
Dy4 O13 2.492(8) 2_666
Dy4 N2 2.563(10) .
Dy4 N10 2.630(11) 2_666
Dy4 Dy3 3.6604(8) 2_666
Dy4 Dy5 3.6802(8) 2_666
Dy5 O17 2.260(8) .
Dy5 O6 2.283(8) .
Dy5 O7 2.309(8) .
Dy5 O20 2.403(10) .
Dy5 O9 2.413(12) .
Dy5 O8 2.501(8) 2_666
Dy5 O4 2.520(8) .
Dy5 N4 2.583(11) .
Dy5 O11 2.595(9) 2_666
Dy5 Dy4 3.6801(8) 2_666
Dy5 Na1 3.844(6) .
N1 N3 1.350(13) .
N2 N7 1.422(13) .
N3 Dy2 2.559(9) 2_666
N4 N9 1.409(15) .
N5 N14 1.419(14) .
N6 N11 1.431(14) .
N8 N10 1.319(13) .
N8 Dy3 2.530(9) 2_666
N10 Dy4 2.630(11) 2_666
N13 O32 1.217(17) .
N13 O25 1.249(18) .
N13 O23 1.275(18) .
N17 O7 1.242(14) .
N17 O15 1.268(15) .
N17 O3 1.323(14) .
N17 Dy2 2.806(12) 2_666
N17 Na1 2.861(14) .
N18 O26 1.227(18) .
N18 O33 1.23(2) .
N18 O29 1.24(2) .
N20 O30 1.226(18) .
N20 O28 1.244(19) .
N20 O27 1.249(18) .
N22 O37 1.264(17) .
N22 O38 1.293(17) .
N22 O39 1.350(16) .
N23 O34 1.14(3) .
N23 O35 1.20(3) .
N23 O36 1.25(3) .
Na1 O41 2.23(3) .
Na1 O7 2.311(10) .
Na1 O24 2.466(12) .
Na1 O26 2.565(16) .
Na1 O17 2.567(12) .
Na1 O15 2.726(11) .
O1 Dy3 2.427(7) 2_666
O3 Dy2 2.476(8) 2_666
O4 Dy4 2.441(8) 2_666
O6 Dy4 2.356(7) 2_666
O8 Dy5 2.501(8) 2_666
O11 Dy5 2.595(8) 2_666
O13 Dy3 2.343(8) 2_666
O13 Dy4 2.492(8) 2_666
O14 Dy2 2.357(8) 2_666
O15 Dy2 2.379(8) 2_666
O16 Dy1 2.374(8) 2_666
O18 Dy1 2.478(9) 2_666
